data_7703692
loop_
_publ_author_name
'Liu, Jinjian'
'Lu, Yiwei'
'Lu, Wenbo'

_publ_section_title
;
 Metal-dependent photosensitivity of three isostructural 1D CPs based on
 the 1,1'-bis(3-carboxylatobenzyl)-4,4'-bipyridinium moiety.
;
_journal_issue 13
_journal_name_full 'Dalton transactions (Cambridge, England : 2003)'
_journal_page_first 4044
_journal_page_last 4049
_journal_paper_doi 10.1039/d0dt00157k
_journal_volume 49
_journal_year 2020
_chemical_formula_moiety 'C10 H10 Ni O12, H12 Ni O6, C26 H20 N2 O4, 4(H2 O)'
_chemical_formula_sum 'C36 H50 N2 Ni2 O26'
_chemical_formula_weight 1044.20
_space_group_crystal_system triclinic
_space_group_IT_number 2
_space_group_name_Hall '-P 1'
_space_group_name_H-M_alt 'P -1'
_atom_sites_solution_hydrogens geom
_atom_sites_solution_primary iterative
_atom_sites_solution_secondary difmap
_audit_creation_date 2020-02-25
_audit_creation_method
;
Olex2 1.2
(compiled 2018.05.29 svn.r3508 for OlexSys, GUI svn.r5506)
;
_audit_update_record
;
2020-03-03 deposited with the CCDC.	2020-03-04 downloaded from the CCDC.
;
_cell_angle_alpha 66.934(2)
_cell_angle_beta 89.039(2)
_cell_angle_gamma 75.182(2)
_cell_formula_units_Z 1
_cell_length_a 7.9165(7)
_cell_length_b 11.3395(10)
_cell_length_c 12.9997(11)
_cell_measurement_reflns_used 9912
_cell_measurement_temperature 273(2)
_cell_measurement_theta_max 28.25
_cell_measurement_theta_min 3.04
_cell_volume 1033.39(16)
_computing_cell_refinement 'SAINT v8.37A (Bruker, 2015)'
_computing_data_reduction 'SAINT v8.37A (Bruker, 2015)'
_computing_molecular_graphics 'Olex2 (Dolomanov et al., 2009)'
_computing_publication_material 'Olex2 (Dolomanov et al., 2009)'
_computing_structure_refinement 'XL (Sheldrick, 2008)'
_computing_structure_solution 'olex2.solve (Bourhis et al., 2015)'
_diffrn_ambient_temperature 273.15
_diffrn_measured_fraction_theta_full 0.977
_diffrn_measured_fraction_theta_max 0.977
_diffrn_measurement_device_type 'CCD area detector'
_diffrn_measurement_method 'phi and omega scans'
_diffrn_radiation_monochromator graphite
_diffrn_radiation_type MoK\a
_diffrn_radiation_wavelength 0.71073
_diffrn_reflns_av_R_equivalents 0.0256
_diffrn_reflns_av_unetI/netI 0.0287
_diffrn_reflns_limit_h_max 10
_diffrn_reflns_limit_h_min -10
_diffrn_reflns_limit_k_max 15
_diffrn_reflns_limit_k_min -14
_diffrn_reflns_limit_l_max 16
_diffrn_reflns_limit_l_min -17
_diffrn_reflns_number 14108
_diffrn_reflns_theta_full 28.25
_diffrn_reflns_theta_max 28.25
_diffrn_reflns_theta_min 3.04
_diffrn_source 'fine-focus sealed tube'
_exptl_absorpt_coefficient_mu 1.013
_exptl_absorpt_correction_T_max 0.7457
_exptl_absorpt_correction_T_min 0.5365
_exptl_absorpt_process_details
;
SADABS-2016/2 (Bruker,2016/2) was used for absorption correction.
wR2(int) was 0.0979 before and 0.0426 after correction.
The Ratio of minimum to maximum transmission is 0.7195.
The \l/2 correction factor is Not present.
;
_exptl_crystal_colour green
_exptl_crystal_colour_primary green
_exptl_crystal_density_diffrn 1.678
_exptl_crystal_density_method 'not measured'
_exptl_crystal_description block
_exptl_crystal_F_000 544
_exptl_crystal_size_max 0.4
_exptl_crystal_size_mid 0.4
_exptl_crystal_size_min 0.2
_refine_diff_density_max 0.471
_refine_diff_density_min -0.783
_refine_diff_density_rms 0.078
_refine_ls_extinction_method none
_refine_ls_goodness_of_fit_ref 1.074
_refine_ls_hydrogen_treatment mixed
_refine_ls_matrix_type full
_refine_ls_number_parameters 324
_refine_ls_number_reflns 5004
_refine_ls_number_restraints 0
_refine_ls_restrained_S_all 1.074
_refine_ls_R_factor_all 0.0390
_refine_ls_R_factor_gt 0.0367
_refine_ls_shift/su_max 0.000
_refine_ls_shift/su_mean 0.000
_refine_ls_structure_factor_coef Fsqd
_refine_ls_weighting_details 'calc w=1/[\s^2^(Fo^2^)+(0.0599P)^2^+0.6941P] where P=(Fo^2^+2Fc^2^)/3'
_refine_ls_weighting_scheme calc
_refine_ls_wR_factor_gt 0.1052
_refine_ls_wR_factor_ref 0.1070
_reflns_number_gt 4667
_reflns_number_total 5004
_reflns_threshold_expression >2sigma(I)
_cod_data_source_file d0dt00157k2.cif
_cod_data_source_block a_CCDC1
_cod_depositor_comments 'Adding full bibliography for 7703691--7703693.cif.'
_cod_database_code 7703692
_olex2_refinement_description
;
1. Fixed Uiso
 At 1.2 times of:
  All C(H) groups, All C(H,H) groups
 At 1.5 times of:
  All O(H) groups, All O(H,H) groups
2.a Free rotating group:
 O13(H13A,H13B), O12(H12A,H12B)
2.b Rotating group:
 O7(H7A,H7B), O8(H8C,H8D), O9(H9A), O10(H10A), O11(H11A)
2.c Secondary CH2 refined with riding coordinates:
 C8(H8A,H8B)
2.d Aromatic/amide H refined with riding coordinates:
 C16(H16), C3(H3), C4(H4), C12(H12), C9(H9), C6(H6), C10(H10), C11(H11), C5(H5)
;
_olex2_submission_special_instructions 'No special instructions were received'

loop_
_space_group_symop_id
_space_group_symop_operation_xyz
1 'x, y, z'
2 '-x, -y, -z'

loop_
_atom_site_label
_atom_site_type_symbol
_atom_site_fract_x
_atom_site_fract_y
_atom_site_fract_z
_atom_site_U_iso_or_equiv
_atom_site_adp_type
_atom_site_occupancy
_atom_site_calc_flag
_atom_site_disorder_assembly
_atom_site_disorder_group
_atom_site_site_symmetry_order
_atom_site_refinement_flags_posn
_atom_site_refinement_flags_adp
_atom_site_refinement_flags_occupancy
Ni1 Ni 0.5000 0.5000 0.5000 0.01898(10) Uani 1 d . . 2 S T P
Ni2 Ni 0.5000 -0.5000 1.0000 0.01951(10) Uani 1 d . . 2 S T P
O7 O 0.61268(19) 0.54957(13) 0.34545(11) 0.0265(3) Uani 1 d . . 1 . . .
H7A H 0.5363 0.6110 0.2906 0.040 Uiso 1 d . . 1 GR . .
H7B H 0.6382 0.4821 0.3255 0.040 Uiso 1 d . . 1 GR . .
O8 O 0.25148(19) 0.60266(14) 0.42577(12) 0.0325(3) Uani 1 d . . 1 . . .
H8C H 0.2009 0.5553 0.4001 0.049 Uiso 1 d . . 1 GR . .
H8D H 0.2494 0.6745 0.3619 0.049 Uiso 1 d . . 1 GR . .
O4 O 0.46740(19) 0.32626(13) 0.50079(11) 0.0253(3) Uani 1 d . . 1 . . .
O9 O 0.61471(19) -0.35869(14) 1.00861(12) 0.0277(3) Uani 1 d . . 1 . . .
H9A H 0.5562 -0.3198 1.0482 0.042 Uiso 1 d . . 1 GR . .
O10 O 0.3252(2) -0.46647(15) 1.11190(12) 0.0298(3) Uani 1 d . . 1 . . .
H10A H 0.3276 -0.5405 1.1677 0.045 Uiso 1 d . . 1 GR . .
N1 N 0.1990(2) 0.09241(16) 0.68499(12) 0.0234(3) Uani 1 d . . 1 . . .
C16 C 0.5745(2) 0.03610(16) 0.57547(13) 0.0180(3) Uani 1 d . . 1 . . .
H16 H 0.6240 0.0603 0.6260 0.022 Uiso 1 calc . . 1 R . .
O3 O 0.6015(2) 0.31807(14) 0.34954(12) 0.0356(3) Uani 1 d . . 1 . . .
O1 O 0.4067(2) -0.26180(14) 1.15326(12) 0.0338(3) Uani 1 d . . 1 . . .
O2 O 0.2395(2) -0.17029(16) 1.25665(12) 0.0413(4) Uani 1 d . . 1 . . .
O6 O 0.6000(2) -0.16833(15) 0.80397(11) 0.0391(4) Uani 1 d . . 1 . . .
C15 C 0.5685(2) -0.09541(16) 0.60750(13) 0.0191(3) Uani 1 d . . 1 . . .
O5 O 0.7493(2) -0.30597(15) 0.73006(13) 0.0417(4) Uani 1 d . . 1 . . .
C7 C 0.2393(2) 0.10553(18) 0.87030(14) 0.0234(3) Uani 1 d . . 1 . . .
C17 C 0.5070(2) 0.13153(15) 0.46845(13) 0.0177(3) Uani 1 d . . 1 . . .
C14 C 0.6457(3) -0.19781(18) 0.72357(14) 0.0257(4) Uani 1 d . . 1 . . .
C3 C 0.3019(2) -0.01548(18) 0.96195(14) 0.0237(3) Uani 1 d . . 1 . . .
H3 H 0.3846 -0.0849 0.9532 0.028 Uiso 1 calc . . 1 R . .
C4 C 0.1210(3) 0.0728(2) 1.07880(16) 0.0290(4) Uani 1 d . . 1 . . .
H4 H 0.0832 0.0627 1.1491 0.035 Uiso 1 calc . . 1 R . .
C8 C 0.3086(3) 0.1251(2) 0.75791(15) 0.0290(4) Uani 1 d . . 1 . . .
H8A H 0.3118 0.2170 0.7195 0.035 Uiso 1 calc . . 1 R . .
H8B H 0.4278 0.0690 0.7694 0.035 Uiso 1 calc . . 1 R . .
C13 C 0.0366(2) 0.02128(17) 0.54033(13) 0.0214(3) Uani 1 d . . 1 . . .
C18 C 0.5246(2) 0.27068(16) 0.43592(13) 0.0203(3) Uani 1 d . . 1 . . .
C1 C 0.2996(3) -0.16491(18) 1.16649(15) 0.0260(4) Uani 1 d . . 1 . . .
C2 C 0.2411(2) -0.03304(17) 1.06655(14) 0.0221(3) Uani 1 d . . 1 . . .
C12 C 0.1027(3) -0.0703(2) 0.64859(16) 0.0309(4) Uani 1 d . . 1 . . .
H12 H 0.0917 -0.1567 0.6737 0.037 Uiso 1 calc . . 1 R . .
C9 C 0.1847(3) -0.0324(2) 0.71850(16) 0.0318(4) Uani 1 d . . 1 . . .
H9 H 0.2309 -0.0944 0.7903 0.038 Uiso 1 calc . . 1 R . .
C6 C 0.1153(3) 0.20900(19) 0.88337(17) 0.0317(4) Uani 1 d . . 1 . . .
H6 H 0.0715 0.2892 0.8218 0.038 Uiso 1 calc . . 1 R . .
C10 C 0.1264(3) 0.1845(2) 0.58430(17) 0.0352(4) Uani 1 d . . 1 . . .
H10 H 0.1315 0.2718 0.5632 0.042 Uiso 1 calc . . 1 R . .
C11 C 0.0437(3) 0.1508(2) 0.51140(17) 0.0390(5) Uani 1 d . . 1 . . .
H11 H -0.0080 0.2161 0.4419 0.047 Uiso 1 calc . . 1 R . .
C5 C 0.0568(3) 0.1931(2) 0.98769(18) 0.0351(4) Uani 1 d . . 1 . . .
H5 H -0.0251 0.2627 0.9966 0.042 Uiso 1 calc . . 1 R . .
O13 O 0.0215(3) 0.4807(2) 0.3694(2) 0.0594(5) Uani 1 d . . 1 . . .
H13A H -0.0895 0.5037 0.3690 0.089 Uiso 1 d . . 1 G . .
H13B H 0.0491 0.4420 0.3248 0.089 Uiso 1 d . . 1 G . .
O12 O 0.9597(3) -0.5627(3) 1.1205(3) 0.1019(12) Uani 1 d . . 1 . . .
H12A H 1.0575 -0.6098 1.1584 0.153 Uiso 1 d . . 1 G . .
H12B H 0.9434 -0.4887 1.1265 0.153 Uiso 1 d . . 1 G . .
O11 O 0.67521(19) -0.64690(14) 1.13049(11) 0.0284(3) Uani 1 d . . 1 . . .
H11A H 0.6338 -0.6547 1.1942 0.043 Uiso 1 d . . 1 GR . .
H10B H 0.331(5) -0.420(4) 1.137(3) 0.074(13) Uiso 1 d . . 1 . . .
H11B H 0.784(5) -0.627(4) 1.129(3) 0.063(10) Uiso 1 d . . 1 . . .
H9B H 0.623(4) -0.304(3) 0.951(3) 0.046(8) Uiso 1 d . . 1 . . .

loop_
_atom_site_aniso_label
_atom_site_aniso_U_11
_atom_site_aniso_U_22
_atom_site_aniso_U_33
_atom_site_aniso_U_23
_atom_site_aniso_U_13
_atom_site_aniso_U_12
Ni1 0.02781(17) 0.01410(15) 0.01593(15) -0.00545(11) 0.00196(11) -0.00809(11)
Ni2 0.02235(16) 0.01691(16) 0.01597(15) -0.00380(11) -0.00063(11) -0.00415(11)
O7 0.0405(7) 0.0200(6) 0.0196(6) -0.0064(5) 0.0023(5) -0.0117(5)
O8 0.0332(7) 0.0271(7) 0.0287(7) -0.0026(6) -0.0031(5) -0.0077(6)
O4 0.0408(7) 0.0178(6) 0.0230(6) -0.0110(5) 0.0079(5) -0.0135(5)
O9 0.0362(7) 0.0228(6) 0.0225(6) -0.0056(5) 0.0003(5) -0.0106(5)
O10 0.0353(7) 0.0256(7) 0.0270(7) -0.0090(6) 0.0067(5) -0.0088(6)
N1 0.0252(7) 0.0260(7) 0.0165(6) -0.0060(6) 0.0016(5) -0.0067(6)
C16 0.0255(8) 0.0165(7) 0.0142(7) -0.0067(6) 0.0034(6) -0.0085(6)
O3 0.0654(10) 0.0227(7) 0.0260(7) -0.0107(5) 0.0201(7) -0.0236(7)
O1 0.0462(8) 0.0226(7) 0.0247(7) -0.0055(5) -0.0011(6) -0.0023(6)
O2 0.0622(10) 0.0311(8) 0.0206(7) -0.0039(6) 0.0061(6) -0.0065(7)
O6 0.0660(11) 0.0317(8) 0.0167(6) -0.0061(5) -0.0006(6) -0.0136(7)
C15 0.0274(8) 0.0155(7) 0.0134(7) -0.0040(6) 0.0017(6) -0.0071(6)
O5 0.0551(10) 0.0256(7) 0.0296(7) -0.0031(6) -0.0064(7) 0.0017(7)
C7 0.0272(8) 0.0229(8) 0.0188(7) -0.0060(6) -0.0016(6) -0.0082(7)
C17 0.0255(7) 0.0130(7) 0.0155(7) -0.0056(6) 0.0041(6) -0.0073(6)
C14 0.0383(10) 0.0191(8) 0.0170(7) -0.0014(6) -0.0034(7) -0.0126(7)
C3 0.0260(8) 0.0215(8) 0.0210(8) -0.0074(6) -0.0021(6) -0.0038(6)
C4 0.0316(9) 0.0303(9) 0.0239(9) -0.0117(7) 0.0019(7) -0.0048(7)
C8 0.0331(9) 0.0340(10) 0.0199(8) -0.0069(7) 0.0001(7) -0.0156(8)
C13 0.0200(7) 0.0244(8) 0.0163(7) -0.0073(6) 0.0021(6) -0.0018(6)
C18 0.0302(8) 0.0138(7) 0.0170(7) -0.0046(6) 0.0005(6) -0.0088(6)
C1 0.0329(9) 0.0224(8) 0.0202(8) -0.0053(7) -0.0033(7) -0.0082(7)
C2 0.0262(8) 0.0201(8) 0.0183(7) -0.0055(6) -0.0030(6) -0.0065(6)
C12 0.0414(10) 0.0243(9) 0.0223(9) -0.0042(7) -0.0051(7) -0.0086(8)
C9 0.0417(11) 0.0255(9) 0.0209(8) -0.0024(7) -0.0083(7) -0.0075(8)
C6 0.0383(10) 0.0214(8) 0.0273(9) -0.0048(7) -0.0053(8) -0.0020(7)
C10 0.0539(13) 0.0244(9) 0.0223(9) -0.0032(7) -0.0056(8) -0.0116(8)
C11 0.0614(14) 0.0260(10) 0.0213(9) -0.0016(7) -0.0138(9) -0.0097(9)
C5 0.0392(11) 0.0260(9) 0.0337(10) -0.0127(8) -0.0012(8) 0.0033(8)
O13 0.0707(14) 0.0561(12) 0.0613(13) -0.0263(10) 0.0045(10) -0.0290(11)
O12 0.0401(12) 0.0637(16) 0.167(3) -0.0077(19) -0.0296(15) -0.0152(11)
O11 0.0290(7) 0.0268(7) 0.0206(6) -0.0024(5) -0.0020(5) -0.0038(5)

loop_
_atom_type_symbol
_atom_type_description
_atom_type_scat_dispersion_real
_atom_type_scat_dispersion_imag
_atom_type_scat_source
C C 0.0033 0.0016 'International Tables Vol C Tables 4.2.6.8 and 6.1.1.4'
H H 0.0000 0.0000 'International Tables Vol C Tables 4.2.6.8 and 6.1.1.4'
N N 0.0061 0.0033 'International Tables Vol C Tables 4.2.6.8 and 6.1.1.4'
Ni Ni 0.3393 1.1124 'International Tables Vol C Tables 4.2.6.8 and 6.1.1.4'
O O 0.0106 0.0060 'International Tables Vol C Tables 4.2.6.8 and 6.1.1.4'

loop_
_geom_angle_atom_site_label_1
_geom_angle_atom_site_label_2
_geom_angle_atom_site_label_3
_geom_angle
_geom_angle_site_symmetry_1
_geom_angle_site_symmetry_3
_geom_angle_publ_flag
O7 Ni1 O7 180.000(1) 2_666 . ?
O8 Ni1 O7 93.41(6) . . ?
O8 Ni1 O7 86.59(6) 2_666 . ?
O8 Ni1 O7 93.41(6) 2_666 2_666 ?
O8 Ni1 O7 86.59(6) . 2_666 ?
O8 Ni1 O8 180.000(1) 2_666 . ?
O8 Ni1 O4 91.75(6) 2_666 2_666 ?
O8 Ni1 O4 88.25(6) . 2_666 ?
O8 Ni1 O4 88.25(6) 2_666 . ?
O8 Ni1 O4 91.75(6) . . ?
O4 Ni1 O7 93.75(5) . . ?
O4 Ni1 O7 86.25(5) 2_666 . ?
O4 Ni1 O7 86.25(5) . 2_666 ?
O4 Ni1 O7 93.75(5) 2_666 2_666 ?
O4 Ni1 O4 180.0 2_666 . ?
O9 Ni2 O9 180.000(1) . 2_647 ?
O10 Ni2 O9 89.81(6) . 2_647 ?
O10 Ni2 O9 90.19(6) . . ?
O10 Ni2 O9 90.19(6) 2_647 2_647 ?
O10 Ni2 O9 89.81(6) 2_647 . ?
O10 Ni2 O10 180.0 . 2_647 ?
O11 Ni2 O9 90.24(6) 2_647 2_647 ?
O11 Ni2 O9 89.76(6) . 2_647 ?
O11 Ni2 O9 90.24(6) . . ?
O11 Ni2 O9 89.76(6) 2_647 . ?
O11 Ni2 O10 89.15(6) 2_647 . ?
O11 Ni2 O10 89.15(6) . 2_647 ?
O11 Ni2 O10 90.85(6) . . ?
O11 Ni2 O10 90.85(6) 2_647 2_647 ?
O11 Ni2 O11 180.00(7) . 2_647 ?
C18 O4 Ni1 128.05(11) . . ?
C9 N1 C8 119.48(15) . . ?
C10 N1 C8 120.12(16) . . ?
C10 N1 C9 120.24(17) . . ?
C17 C16 C15 120.60(14) . . ?
C16 C15 C17 119.66(14) . 2_656 ?
C16 C15 C14 119.60(14) . . ?
C17 C15 C14 120.73(14) 2_656 . ?
C3 C7 C8 120.08(17) . . ?
C6 C7 C3 119.82(17) . . ?
C6 C7 C8 120.08(17) . . ?
C16 C17 C15 119.74(14) . 2_656 ?
C16 C17 C18 118.56(14) . . ?
C15 C17 C18 121.65(14) 2_656 . ?
O6 C14 C15 116.98(17) . . ?
O6 C14 O5 125.73(17) . . ?
O5 C14 C15 117.29(16) . . ?
C2 C3 C7 120.28(16) . . ?
C5 C4 C2 120.94(18) . . ?
N1 C8 C7 112.58(15) . . ?
C12 C13 C13 120.4(2) . 2_556 ?
C11 C13 C13 122.26(19) . 2_556 ?
C11 C13 C12 117.34(17) . . ?
O4 C18 O3 126.04(15) . . ?
O4 C18 C17 116.25(14) . . ?
O3 C18 C17 117.63(15) . . ?
O1 C1 C2 118.44(16) . . ?
O2 C1 O1 124.65(17) . . ?
O2 C1 C2 116.90(17) . . ?
C3 C2 C1 121.69(16) . . ?
C4 C2 C3 119.09(16) . . ?
C4 C2 C1 119.21(16) . . ?
C9 C12 C13 119.61(18) . . ?
N1 C9 C12 121.28(17) . . ?
C5 C6 C7 120.20(18) . . ?
N1 C10 C11 120.37(19) . . ?
C10 C11 C13 120.85(18) . . ?
C6 C5 C4 119.62(18) . . ?

loop_
_geom_bond_atom_site_label_1
_geom_bond_atom_site_label_2
_geom_bond_distance
_geom_bond_site_symmetry_2
_geom_bond_publ_flag
Ni1 O7 2.1117(13) . ?
Ni1 O7 2.1117(13) 2_666 ?
Ni1 O8 2.0418(14) 2_666 ?
Ni1 O8 2.0418(14) . ?
Ni1 O4 2.0474(12) 2_666 ?
Ni1 O4 2.0474(12) . ?
Ni2 O9 2.0720(14) 2_647 ?
Ni2 O9 2.0720(14) . ?
Ni2 O10 2.0670(15) . ?
Ni2 O10 2.0670(15) 2_647 ?
Ni2 O11 2.0638(13) 2_647 ?
Ni2 O11 2.0638(13) . ?
O4 C18 1.254(2) . ?
N1 C8 1.502(2) . ?
N1 C9 1.343(3) . ?
N1 C10 1.335(2) . ?
C16 C15 1.396(2) . ?
C16 C17 1.393(2) . ?
O3 C18 1.262(2) . ?
O1 C1 1.274(2) . ?
O2 C1 1.243(2) . ?
O6 C14 1.239(2) . ?
C15 C17 1.401(2) 2_656 ?
C15 C14 1.514(2) . ?
O5 C14 1.261(2) . ?
C7 C3 1.392(2) . ?
C7 C8 1.505(3) . ?
C7 C6 1.390(3) . ?
C17 C15 1.401(2) 2_656 ?
C17 C18 1.509(2) . ?
C3 C2 1.391(2) . ?
C4 C2 1.389(3) . ?
C4 C5 1.386(3) . ?
C13 C13 1.493(3) 2_556 ?
C13 C12 1.391(2) . ?
C13 C11 1.382(3) . ?
C1 C2 1.511(2) . ?
C12 C9 1.379(3) . ?
C6 C5 1.384(3) . ?
C10 C11 1.380(3) . ?
